data_4123152
loop_
_publ_author_name
'Zuzek, Ashley A.'
'Neary, Michelle C.'
'Parkin, Gerard'

_publ_section_title
;
 \s-Silane, Disilanyl, and [W(\m-H)Si(\m-H)W] Bridging Silylene Complexes
 via the Reactions of W(PMe3)4(\h(2)-CH2PMe2)H with Phenylsilanes.
;
_journal_name_full 'Journal of the American Chemical Society'
_journal_page_first 141217070549000
_journal_paper_doi 10.1021/ja510703s
_journal_year 2014
_chemical_formula_sum 'C38.5 H82 P6 Si3 W2'
_chemical_formula_weight 1182.83
_chemical_name_systematic
; 
 ? 
;
_space_group_crystal_system triclinic
_space_group_IT_number 2
_space_group_name_Hall '-P 1'
_space_group_name_H-M_alt 'P -1'
_symmetry_space_group_name_Hall '-P 1'
_symmetry_space_group_name_H-M 'P -1'
_atom_sites_solution_hydrogens mixed
_audit_creation_method SHELXL-2013
_cell_angle_alpha 75.844(3)
_cell_angle_beta 81.307(3)
_cell_angle_gamma 84.182(3)
_cell_formula_units_Z 2
_cell_length_a 11.276(2)
_cell_length_b 13.112(2)
_cell_length_c 18.316(3)
_cell_measurement_reflns_used 9941
_cell_measurement_temperature 130(2)
_cell_measurement_theta_max 30.69
_cell_measurement_theta_min 2.19
_cell_volume 2589.8(7)
_computing_cell_refinement 'Bruker SAINT'
_computing_data_collection 'Bruker APEX2'
_computing_data_reduction 'Bruker SAINT'
_computing_molecular_graphics 'Bruker SHELXTL'
_computing_publication_material 'Bruker SHELXTL'
_computing_structure_refinement 'SHELXL-2013 (Sheldrick, 2013)'
_computing_structure_solution 'SHELXS-97 (Sheldrick 2008)'
_diffrn_ambient_temperature 130(2)
_diffrn_measured_fraction_theta_full 1.000
_diffrn_measured_fraction_theta_max 0.989
_diffrn_measurement_device_type 'Bruker APEX-II CCD'
_diffrn_measurement_method '\f and \w scans'
_diffrn_radiation_type MoK\a
_diffrn_radiation_wavelength 0.71073
_diffrn_reflns_av_R_equivalents 0.0687
_diffrn_reflns_av_unetI/netI 0.0951
_diffrn_reflns_Laue_measured_fraction_full 1.000
_diffrn_reflns_Laue_measured_fraction_max 0.989
_diffrn_reflns_limit_h_max 16
_diffrn_reflns_limit_h_min -16
_diffrn_reflns_limit_k_max 18
_diffrn_reflns_limit_k_min -18
_diffrn_reflns_limit_l_max 26
_diffrn_reflns_limit_l_min -26
_diffrn_reflns_number 41732
_diffrn_reflns_point_group_measured_fraction_full 1.000
_diffrn_reflns_point_group_measured_fraction_max 0.989
_diffrn_reflns_theta_full 25.242
_diffrn_reflns_theta_max 30.754
_diffrn_reflns_theta_min 1.605
_exptl_absorpt_coefficient_mu 4.717
_exptl_absorpt_correction_T_max 0.7461
_exptl_absorpt_correction_T_min 0.5696
_exptl_absorpt_correction_type empirical
_exptl_absorpt_process_details sadabs
_exptl_crystal_colour yellow
_exptl_crystal_density_diffrn 1.517
_exptl_crystal_description plate
_exptl_crystal_F_000 1186
_exptl_crystal_size_max 0.350
_exptl_crystal_size_mid 0.110
_exptl_crystal_size_min 0.050
_refine_diff_density_max 2.565
_refine_diff_density_min -1.781
_refine_diff_density_rms 0.199
_refine_ls_extinction_method none
_refine_ls_goodness_of_fit_ref 1.012
_refine_ls_hydrogen_treatment mixed
_refine_ls_matrix_type full
_refine_ls_number_parameters 528
_refine_ls_number_reflns 15992
_refine_ls_number_restraints 68
_refine_ls_restrained_S_all 1.012
_refine_ls_R_factor_all 0.0857
_refine_ls_R_factor_gt 0.0411
_refine_ls_shift/su_max 0.002
_refine_ls_shift/su_mean 0.000
_refine_ls_structure_factor_coef Fsqd
_refine_ls_weighting_details 'w=1/[\s^2^(Fo^2^)] where P=(Fo^2^+2Fc^2^)/3'
_refine_ls_weighting_scheme calc
_refine_ls_wR_factor_gt 0.0560
_refine_ls_wR_factor_ref 0.0648
_reflns_Friedel_coverage 0.000
_reflns_number_gt 10402
_reflns_number_total 15992
_reflns_threshold_expression 'I > 2\s(I)'
_cod_data_source_file ja510703s_si_002.cif
_cod_data_source_block wsiw6s10
_cod_original_cell_volume 2589.8(8)
_cod_original_formula_sum 'C38.50 H82 P6 Si3 W2'
_cod_database_code 4123152
_shelx_space_group_comment
; 
The symmetry employed for this shelxl refinement is uniquely defined 
by the following loop, which should always be used as a source of 
symmetry information in preference to the above space-group names. 
They are only intended as comments. 
;
_shelx_estimated_absorpt_t_min 0.289
_shelx_estimated_absorpt_t_max 0.798
_shelxl_version_number 2013-4

loop_
_space_group_symop_operation_xyz
'x, y, z'
'-x, -y, -z'

loop_
_atom_site_label
_atom_site_type_symbol
_atom_site_fract_x
_atom_site_fract_y
_atom_site_fract_z
_atom_site_U_iso_or_equiv
_atom_site_adp_type
_atom_site_occupancy
_atom_site_site_symmetry_order
_atom_site_calc_flag
_atom_site_refinement_flags_posn
_atom_site_refinement_flags_adp
_atom_site_refinement_flags_occupancy
_atom_site_disorder_assembly
_atom_site_disorder_group
W1 W -0.51458(2) -0.27014(2) -0.25256(2) 0.01709(5) Uani 1 1 d . . . . .
W2 W -0.80813(2) -0.02127(2) -0.18714(2) 0.01840(5) Uani 1 1 d . . . . .
Si1 Si -0.65859(11) -0.15064(10) -0.21617(7) 0.0175(2) Uani 1 1 d . . . . .
Si2 Si -0.56489(11) -0.13733(10) -0.37165(7) 0.0204(3) Uani 1 1 d . . . . .
H21 H -0.471(3) -0.125(3) -0.436(2) 0.016(11) Uiso 1 1 d . . . . .
Si3 Si -0.54851(11) -0.46849(10) -0.21462(7) 0.0239(3) Uani 1 1 d . . . . .
H31 H -0.498(4) -0.531(3) -0.148(2) 0.035(13) Uiso 1 1 d . . . . .
P1 P -0.32672(10) -0.29774(10) -0.33804(7) 0.0247(3) Uani 1 1 d . . . . .
P2 P -0.42493(10) -0.30905(10) -0.13366(7) 0.0243(3) Uani 1 1 d . . . . .
P3 P -0.93323(10) -0.16641(9) -0.12251(7) 0.0226(3) Uani 1 1 d . . . . .
P4 P -0.66985(11) 0.08886(10) -0.14926(7) 0.0256(3) Uani 1 1 d . . . . .
P5 P -0.99185(11) 0.10456(10) -0.20308(7) 0.0282(3) Uani 1 1 d . . . . .
P6 P -0.72781(11) 0.06685(9) -0.32346(7) 0.0240(3) Uani 1 1 d . . . . .
C1 C -0.5907(4) 0.0113(4) -0.3703(3) 0.0252(11) Uani 1 1 d . . . . .
H101 H -0.523(4) 0.027(3) -0.346(2) 0.026(12) Uiso 1 1 d . . . . .
H102 H -0.572(4) 0.051(4) -0.426(3) 0.039(14) Uiso 1 1 d . . . . .
C2 C -0.6962(4) -0.1568(3) -0.4202(2) 0.0226(10) Uani 1 1 d . . . . .
C3 C -0.7061(4) -0.1038(4) -0.4953(2) 0.0273(11) Uani 1 1 d . . . . .
H3A H -0.6424 -0.0631 -0.5239 0.033 Uiso 1 1 calc R U . . .
C4 C -0.8067(4) -0.1089(4) -0.5296(3) 0.0360(13) Uani 1 1 d . . . . .
H4A H -0.8116 -0.0714 -0.5806 0.043 Uiso 1 1 calc R U . . .
C5 C -0.8990(5) -0.1688(5) -0.4892(3) 0.0482(16) Uani 1 1 d . . . . .
H5A H -0.9683 -0.1719 -0.5120 0.058 Uiso 1 1 calc R U . . .
C6 C -0.8906(4) -0.2250(4) -0.4145(3) 0.0443(15) Uani 1 1 d . . . . .
H6A H -0.9537 -0.2670 -0.3866 0.053 Uiso 1 1 calc R U . . .
C7 C -0.7904(4) -0.2190(4) -0.3819(3) 0.0309(12) Uani 1 1 d . . . . .
H7A H -0.7848 -0.2586 -0.3315 0.037 Uiso 1 1 calc R U . . .
C11 C -0.2075(4) -0.3976(4) -0.3067(3) 0.0408(14) Uani 1 1 d . . . . .
H11A H -0.1449 -0.4007 -0.3496 0.061 Uiso 1 1 calc R U . . .
H11B H -0.2414 -0.4665 -0.2873 0.061 Uiso 1 1 calc R U . . .
H11C H -0.1724 -0.3789 -0.2663 0.061 Uiso 1 1 calc R U . . .
C12 C -0.3420(4) -0.3334(4) -0.4259(3) 0.0343(12) Uani 1 1 d . . . . .
H12A H -0.2646 -0.3289 -0.4587 0.051 Uiso 1 1 calc R U . . .
H12B H -0.4025 -0.2849 -0.4520 0.051 Uiso 1 1 calc R U . . .
H12C H -0.3672 -0.4056 -0.4144 0.051 Uiso 1 1 calc R U . . .
C13 C -0.2363(4) -0.1837(4) -0.3717(3) 0.0315(12) Uani 1 1 d . . . . .
H13A H -0.1701 -0.1983 -0.4098 0.047 Uiso 1 1 calc R U . . .
H13B H -0.2035 -0.1694 -0.3289 0.047 Uiso 1 1 calc R U . . .
H13C H -0.2866 -0.1222 -0.3944 0.047 Uiso 1 1 calc R U . . .
C14 C -0.7146(4) -0.4966(3) -0.1848(3) 0.0235(10) Uani 1 1 d . . . . .
C15 C -0.7591(4) -0.5264(4) -0.1081(3) 0.0295(11) Uani 1 1 d . . . . .
H15A H -0.7053 -0.5327 -0.0718 0.035 Uiso 1 1 calc R U . . .
C16 C -0.8785(4) -0.5473(4) -0.0821(3) 0.0363(13) Uani 1 1 d . . . . .
H16A H -0.9049 -0.5667 -0.0291 0.044 Uiso 1 1 calc R U . . .
C17 C -0.9583(4) -0.5398(4) -0.1334(3) 0.0386(14) Uani 1 1 d . . . . .
H17A H -1.0399 -0.5549 -0.1164 0.046 Uiso 1 1 calc R U . . .
C18 C -0.9178(4) -0.5098(4) -0.2106(3) 0.0363(13) Uani 1 1 d . . . . .
H18A H -0.9719 -0.5041 -0.2466 0.044 Uiso 1 1 calc R U . . .
C19 C -0.7986(4) -0.4881(4) -0.2353(3) 0.0299(12) Uani 1 1 d . . . . .
H19A H -0.7730 -0.4667 -0.2883 0.036 Uiso 1 1 calc R U . . .
C21 C -0.3001(4) -0.4088(4) -0.1138(3) 0.0375(13) Uani 1 1 d . . . . .
H21A H -0.2887 -0.4214 -0.0603 0.056 Uiso 1 1 calc R U . . .
H21B H -0.2264 -0.3837 -0.1460 0.056 Uiso 1 1 calc R U . . .
H21C H -0.3187 -0.4747 -0.1245 0.056 Uiso 1 1 calc R U . . .
C22 C -0.5268(4) -0.3497(4) -0.0461(2) 0.0341(13) Uani 1 1 d . . . . .
H22A H -0.4827 -0.3601 -0.0025 0.051 Uiso 1 1 calc R U . . .
H22B H -0.5604 -0.4160 -0.0458 0.051 Uiso 1 1 calc R U . . .
H22C H -0.5922 -0.2951 -0.0431 0.051 Uiso 1 1 calc R U . . .
C23 C -0.3628(5) -0.1991(4) -0.1111(3) 0.0411(14) Uani 1 1 d . . . . .
H23A H -0.3306 -0.2232 -0.0625 0.062 Uiso 1 1 calc R U . . .
H23B H -0.4263 -0.1430 -0.1074 0.062 Uiso 1 1 calc R U . . .
H23C H -0.2982 -0.1719 -0.1512 0.062 Uiso 1 1 calc R U . . .
C31 C -0.9827(4) -0.2452(4) -0.1801(3) 0.0345(12) Uani 1 1 d . . . . .
H31A H -1.0336 -0.2993 -0.1475 0.052 Uiso 1 1 calc R U . . .
H31B H -0.9125 -0.2791 -0.2055 0.052 Uiso 1 1 calc R U . . .
H31C H -1.0288 -0.1996 -0.2184 0.052 Uiso 1 1 calc R U . . .
C32 C -1.0738(4) -0.1441(4) -0.0618(3) 0.0317(12) Uani 1 1 d . . . . .
H32A H -1.1097 -0.2115 -0.0389 0.048 Uiso 1 1 calc R U . . .
H32B H -1.1299 -0.0966 -0.0925 0.048 Uiso 1 1 calc R U . . .
H32C H -1.0570 -0.1122 -0.0217 0.048 Uiso 1 1 calc R U . . .
C33 C -0.8615(4) -0.2692(4) -0.0527(3) 0.0302(12) Uani 1 1 d . . . . .
H33A H -0.9192 -0.3217 -0.0269 0.045 Uiso 1 1 calc R U . . .
H33B H -0.8347 -0.2375 -0.0153 0.045 Uiso 1 1 calc R U . . .
H33C H -0.7920 -0.3034 -0.0786 0.045 Uiso 1 1 calc R U . . .
C41 C -0.7077(5) 0.2281(4) -0.1505(3) 0.0444(14) Uani 1 1 d . . . . .
H41A H -0.6462 0.2550 -0.1290 0.067 Uiso 1 1 calc R U . . .
H41B H -0.7861 0.2358 -0.1201 0.067 Uiso 1 1 calc R U . . .
H41C H -0.7113 0.2681 -0.2029 0.067 Uiso 1 1 calc R U . . .
C42 C -0.5138(4) 0.0918(4) -0.1940(3) 0.0352(13) Uani 1 1 d . . . . .
H42A H -0.4670 0.1249 -0.1663 0.053 Uiso 1 1 calc R U . . .
H42B H -0.5105 0.1323 -0.2468 0.053 Uiso 1 1 calc R U . . .
H42C H -0.4801 0.0196 -0.1929 0.053 Uiso 1 1 calc R U . . .
C43 C -0.6452(4) 0.0378(4) -0.0501(3) 0.0339(12) Uani 1 1 d . . . . .
H43A H -0.5868 0.0793 -0.0376 0.051 Uiso 1 1 calc R U . . .
H43B H -0.6143 -0.0361 -0.0424 0.051 Uiso 1 1 calc R U . . .
H43C H -0.7214 0.0429 -0.0170 0.051 Uiso 1 1 calc R U . . .
C51 C -1.1127(4) 0.0584(4) -0.2409(3) 0.0400(14) Uani 1 1 d . . . . .
H51A H -1.1839 0.1077 -0.2389 0.060 Uiso 1 1 calc R U . . .
H51B H -1.1328 -0.0116 -0.2104 0.060 Uiso 1 1 calc R U . . .
H51C H -1.0861 0.0546 -0.2937 0.060 Uiso 1 1 calc R U . . .
C52 C -0.9916(4) 0.2406(4) -0.2599(3) 0.0396(14) Uani 1 1 d . . . . .
H52A H -1.0721 0.2756 -0.2526 0.059 Uiso 1 1 calc R U . . .
H52B H -0.9691 0.2405 -0.3137 0.059 Uiso 1 1 calc R U . . .
H52C H -0.9335 0.2785 -0.2437 0.059 Uiso 1 1 calc R U . . .
C53 C -1.0687(5) 0.1356(4) -0.1150(3) 0.0429(14) Uani 1 1 d . . . . .
H53A H -1.1479 0.1708 -0.1237 0.064 Uiso 1 1 calc R U . . .
H53B H -1.0209 0.1822 -0.0986 0.064 Uiso 1 1 calc R U . . .
H53C H -1.0785 0.0703 -0.0755 0.064 Uiso 1 1 calc R U . . .
C61 C -0.6942(5) 0.2064(4) -0.3467(3) 0.0379(13) Uani 1 1 d . . . . .
H61A H -0.6803 0.2325 -0.4020 0.057 Uiso 1 1 calc R U . . .
H61B H -0.6221 0.2134 -0.3249 0.057 Uiso 1 1 calc R U . . .
H61C H -0.7623 0.2477 -0.3256 0.057 Uiso 1 1 calc R U . . .
C62 C -0.8338(4) 0.0743(4) -0.3908(3) 0.0312(12) Uani 1 1 d . . . . .
H62A H -0.7965 0.1062 -0.4422 0.047 Uiso 1 1 calc R U . . .
H62B H -0.9061 0.1176 -0.3775 0.047 Uiso 1 1 calc R U . . .
H62C H -0.8557 0.0032 -0.3890 0.047 Uiso 1 1 calc R U . . .
C81 C -0.4902(4) -0.5525(4) -0.2859(3) 0.0306(12) Uani 1 1 d . . . . .
C82 C -0.5323(5) -0.5363(4) -0.3555(3) 0.0369(13) Uani 1 1 d . . . . .
H82A H -0.5937 -0.4822 -0.3676 0.044 Uiso 1 1 calc R U . . .
C83 C -0.4882(5) -0.5966(4) -0.4086(3) 0.0469(15) Uani 1 1 d . . . . .
H83A H -0.5218 -0.5842 -0.4548 0.056 Uiso 1 1 calc R U . . .
C84 C -0.3975(6) -0.6726(5) -0.3944(4) 0.0588(18) Uani 1 1 d . . . . .
H84A H -0.3659 -0.7123 -0.4308 0.071 Uiso 1 1 calc R U . . .
C85 C -0.3531(5) -0.6907(5) -0.3265(4) 0.0601(19) Uani 1 1 d . . . . .
H85A H -0.2901 -0.7439 -0.3160 0.072 Uiso 1 1 calc R U . . .
C86 C -0.3982(5) -0.6325(4) -0.2719(4) 0.0467(15) Uani 1 1 d . . . . .
H86A H -0.3661 -0.6476 -0.2250 0.056 Uiso 1 1 calc R U . . .
C71 C -0.8430(19) 0.492(2) -0.4309(10) 0.118(7) Uani 0.5 1 d D U P A -1
H71A H -0.7609 0.5127 -0.4349 0.178 Uiso 0.5 1 calc R U P A -1
H71B H -0.8418 0.4147 -0.4220 0.178 Uiso 0.5 1 calc R U P A -1
H71C H -0.8929 0.5148 -0.3885 0.178 Uiso 0.5 1 calc R U P A -1
C72 C -0.8959(10) 0.5434(11) -0.5059(8) 0.074(3) Uani 0.5 1 d D U P A -1
H72A H -0.8391 0.5360 -0.5514 0.089 Uiso 0.5 1 calc R U P A -1
H72B H -0.9223 0.6187 -0.5095 0.089 Uiso 0.5 1 calc R U P A -1
C73 C -1.0042(14) 0.4730(12) -0.4925(11) 0.090(4) Uani 0.5 1 d D U P A -1
H73A H -0.9785 0.4008 -0.4988 0.108 Uiso 0.5 1 calc R U P A -1
H73B H -1.0522 0.4696 -0.4422 0.108 Uiso 0.5 1 calc R U P A -1
C74 C -1.0719(11) 0.5385(12) -0.5584(8) 0.081(4) Uani 0.5 1 d D U P A -1
H74A H -1.0276 0.5341 -0.6087 0.097 Uiso 0.5 1 calc R U P A -1
H74B H -1.0863 0.6134 -0.5559 0.097 Uiso 0.5 1 calc R U P A -1
C75 C -1.1919(15) 0.4820(19) -0.5418(11) 0.100(5) Uani 0.5 1 d D U P A -1
H75A H -1.2425 0.5141 -0.5815 0.149 Uiso 0.5 1 calc R U P A -1
H75B H -1.2343 0.4893 -0.4924 0.149 Uiso 0.5 1 calc R U P A -1
H75C H -1.1740 0.4070 -0.5411 0.149 Uiso 0.5 1 calc R U P A -1
H1 H -0.633(4) -0.283(3) -0.194(2) 0.035(13) Uiso 1 1 d . . . . .
H2 H -0.446(3) -0.182(3) -0.2542(19) 0.010(10) Uiso 1 1 d . . . . .
H3 H -0.564(3) -0.320(3) -0.307(2) 0.029(12) Uiso 1 1 d . . . . .
H4 H -0.850(3) -0.010(3) -0.106(2) 0.011(10) Uiso 1 1 d . . . . .
H5 H -0.857(4) -0.060(3) -0.247(2) 0.041(14) Uiso 1 1 d . . . . .
H6 H -0.709(4) -0.094(4) -0.143(3) 0.064(17) Uiso 1 1 d . . . . .

loop_
_atom_site_aniso_label
_atom_site_aniso_U_11
_atom_site_aniso_U_22
_atom_site_aniso_U_33
_atom_site_aniso_U_23
_atom_site_aniso_U_13
_atom_site_aniso_U_12
W1 0.01391(9) 0.01952(10) 0.01484(9) 0.00216(8) -0.00240(7) -0.00146(7)
W2 0.01882(10) 0.01713(10) 0.01846(10) -0.00152(8) -0.00416(8) -0.00146(8)
Si1 0.0165(5) 0.0179(6) 0.0161(6) 0.0013(5) -0.0033(5) -0.0035(5)
Si2 0.0175(6) 0.0249(7) 0.0154(6) 0.0019(5) -0.0016(5) -0.0024(5)
Si3 0.0212(6) 0.0217(7) 0.0240(7) 0.0043(6) -0.0038(6) -0.0008(5)
P1 0.0192(6) 0.0281(7) 0.0213(6) 0.0022(5) 0.0004(5) 0.0008(5)
P2 0.0180(6) 0.0330(7) 0.0194(6) 0.0008(5) -0.0050(5) -0.0025(5)
P3 0.0190(6) 0.0236(7) 0.0238(6) -0.0035(5) 0.0003(5) -0.0049(5)
P4 0.0265(7) 0.0208(7) 0.0314(7) -0.0069(6) -0.0076(6) -0.0022(5)
P5 0.0277(7) 0.0264(7) 0.0312(7) -0.0070(6) -0.0107(6) 0.0059(6)
P6 0.0279(7) 0.0200(6) 0.0215(6) 0.0019(5) -0.0059(5) -0.0018(5)
C1 0.025(3) 0.027(3) 0.021(3) 0.003(2) -0.006(2) -0.003(2)
C2 0.020(2) 0.024(3) 0.021(2) -0.001(2) -0.0042(19) 0.0043(19)
C3 0.029(3) 0.031(3) 0.019(2) -0.001(2) -0.003(2) 0.000(2)
C4 0.036(3) 0.042(3) 0.031(3) -0.005(3) -0.016(2) 0.003(3)
C5 0.034(3) 0.057(4) 0.055(4) 0.000(3) -0.030(3) -0.005(3)
C6 0.027(3) 0.053(4) 0.047(3) 0.010(3) -0.013(3) -0.012(3)
C7 0.022(2) 0.035(3) 0.030(3) 0.006(2) -0.007(2) -0.003(2)
C11 0.029(3) 0.044(3) 0.039(3) 0.004(3) -0.001(2) 0.008(2)
C12 0.035(3) 0.044(3) 0.022(3) -0.007(2) 0.002(2) 0.001(2)
C13 0.021(2) 0.039(3) 0.029(3) 0.000(2) 0.003(2) -0.005(2)
C14 0.028(2) 0.013(2) 0.027(3) -0.002(2) 0.000(2) -0.0027(19)
C15 0.031(3) 0.024(3) 0.033(3) -0.003(2) -0.001(2) -0.009(2)
C16 0.040(3) 0.024(3) 0.039(3) -0.005(2) 0.011(3) -0.009(2)
C17 0.023(3) 0.029(3) 0.060(4) -0.010(3) 0.005(3) -0.003(2)
C18 0.028(3) 0.027(3) 0.053(4) -0.007(3) -0.009(3) 0.001(2)
C19 0.027(3) 0.022(3) 0.037(3) -0.002(2) -0.003(2) 0.000(2)
C21 0.026(3) 0.055(4) 0.027(3) -0.001(3) -0.012(2) 0.006(3)
C22 0.027(3) 0.054(4) 0.015(2) 0.003(2) 0.000(2) -0.002(2)
C23 0.048(3) 0.042(3) 0.038(3) -0.008(3) -0.018(3) -0.010(3)
C31 0.033(3) 0.036(3) 0.037(3) -0.013(2) 0.003(2) -0.011(2)
C32 0.022(2) 0.038(3) 0.033(3) -0.006(2) -0.001(2) -0.002(2)
C33 0.025(3) 0.028(3) 0.029(3) 0.006(2) 0.002(2) -0.002(2)
C41 0.047(3) 0.031(3) 0.061(4) -0.017(3) -0.017(3) -0.001(3)
C42 0.029(3) 0.038(3) 0.039(3) -0.006(3) -0.003(2) -0.013(2)
C43 0.029(3) 0.041(3) 0.036(3) -0.015(3) -0.007(2) 0.000(2)
C51 0.033(3) 0.048(3) 0.039(3) -0.006(3) -0.015(3) 0.009(3)
C52 0.043(3) 0.027(3) 0.048(3) -0.007(3) -0.013(3) 0.009(2)
C53 0.041(3) 0.046(3) 0.043(3) -0.019(3) -0.008(3) 0.016(3)
C61 0.046(3) 0.026(3) 0.035(3) 0.008(2) -0.010(3) -0.003(2)
C62 0.032(3) 0.035(3) 0.026(3) -0.004(2) -0.010(2) 0.005(2)
C81 0.021(2) 0.021(3) 0.041(3) 0.001(2) 0.010(2) -0.001(2)
C82 0.039(3) 0.028(3) 0.041(3) -0.010(3) 0.008(3) -0.004(2)
C83 0.057(4) 0.038(3) 0.046(4) -0.012(3) 0.008(3) -0.018(3)
C84 0.063(4) 0.035(4) 0.074(5) -0.020(4) 0.021(4) -0.008(3)
C85 0.050(4) 0.028(3) 0.090(5) -0.010(4) 0.016(4) 0.009(3)
C86 0.036(3) 0.031(3) 0.065(4) -0.003(3) 0.005(3) 0.002(3)
C71 0.136(12) 0.123(13) 0.096(11) -0.019(10) -0.036(9) 0.010(11)
C72 0.069(6) 0.074(6) 0.089(6) -0.037(5) -0.015(5) 0.003(5)
C73 0.087(6) 0.089(7) 0.098(6) -0.036(6) -0.008(5) -0.001(6)
C74 0.077(6) 0.083(7) 0.088(7) -0.033(6) -0.010(5) -0.001(6)
C75 0.093(9) 0.105(11) 0.112(12) -0.053(10) 0.003(8) -0.014(8)

loop_
_atom_type_symbol
_atom_type_description
_atom_type_scat_dispersion_real
_atom_type_scat_dispersion_imag
_atom_type_scat_source
C C 0.0033 0.0016 'International Tables Vol C Tables 4.2.6.8 and 6.1.1.4'
H H 0.0000 0.0000 'International Tables Vol C Tables 4.2.6.8 and 6.1.1.4'
Si Si 0.0817 0.0704 'International Tables Vol C Tables 4.2.6.8 and 6.1.1.4'
P P 0.1023 0.0942 'International Tables Vol C Tables 4.2.6.8 and 6.1.1.4'
W W -0.8490 6.8722 'International Tables Vol C Tables 4.2.6.8 and 6.1.1.4'

loop_
_geom_angle_atom_site_label_1
_geom_angle_atom_site_label_2
_geom_angle_atom_site_label_3
_geom_angle
Si1 W1 P2 94.35(4)
Si1 W1 P1 146.20(4)
P2 W1 P1 97.23(4)
Si1 W1 Si2 72.44(4)
P2 W1 Si2 148.69(4)
P1 W1 Si2 81.43(4)
Si1 W1 Si3 120.60(4)
P2 W1 Si3 83.51(4)
P1 W1 Si3 92.28(4)
Si2 W1 Si3 127.74(4)
Si1 W1 H1 47.5(15)
P2 W1 H1 80.9(15)
P1 W1 H1 166.1(15)
Si2 W1 H1 107.3(15)
Si3 W1 H1 73.9(15)
Si1 W1 H2 77.1(14)
P2 W1 H2 72.4(13)
P1 W1 H2 76.4(14)
Si2 W1 H2 76.9(13)
Si3 W1 H2 151.6(13)
H1 W1 H2 116(2)
Si1 W1 H3 107.9(15)
P2 W1 H3 143.8(15)
P1 W1 H3 80.0(15)
Si2 W1 H3 67.1(15)
Si3 W1 H3 60.7(15)
H1 W1 H3 93(2)
H2 W1 H3 139(2)
Si1 W2 P3 86.93(4)
Si1 W2 P4 96.15(4)
P3 W2 P4 136.18(4)
Si1 W2 P5 157.30(4)
P3 W2 P5 90.88(4)
P4 W2 P5 100.98(4)
Si1 W2 P6 79.37(4)
P3 W2 P6 137.41(4)
P4 W2 P6 85.65(4)
P5 W2 P6 87.15(4)
Si1 W2 H4 122.6(13)
P3 W2 H4 71.5(13)
P4 W2 H4 70.2(13)
P5 W2 H4 77.7(13)
P6 W2 H4 148.0(13)
Si1 W2 H5 76.9(16)
P3 W2 H5 72.5(16)
P4 W2 H5 150.7(16)
P5 W2 H5 80.9(16)
P6 W2 H5 65.2(16)
H4 W2 H5 137(2)
Si1 W2 H6 45.5(18)
P3 W2 H6 82.6(17)
P4 W2 H6 69.7(18)
P5 W2 H6 156.3(18)
P6 W2 H6 113.0(17)
H4 W2 H6 79(2)
H5 W2 H6 118(2)
W1 Si1 W2 176.16(6)
W1 Si1 H1 43.5(14)
W2 Si1 H1 139.0(14)
W1 Si1 H6 141.5(17)
W2 Si1 H6 41.9(17)
H1 Si1 H6 116(2)
C2 Si2 C1 101.9(2)
C2 Si2 W1 119.90(14)
C1 Si2 W1 119.20(15)
C2 Si2 H21 99.5(14)
C1 Si2 H21 96.5(15)
W1 Si2 H21 115.7(14)
C81 Si3 C14 105.2(2)
C81 Si3 W1 118.72(14)
C14 Si3 W1 112.94(14)
C81 Si3 H31 99.9(17)
C14 Si3 H31 100.0(16)
W1 Si3 H31 117.6(16)
C12 P1 C13 102.3(2)
C12 P1 C11 98.2(2)
C13 P1 C11 98.6(2)
C12 P1 W1 117.33(16)
C13 P1 W1 114.93(16)
C11 P1 W1 121.87(17)
C23 P2 C22 98.8(2)
C23 P2 C21 98.8(2)
C22 P2 C21 99.3(2)
C23 P2 W1 116.42(17)
C22 P2 W1 116.35(15)
C21 P2 W1 122.90(17)
C31 P3 C33 100.9(2)
C31 P3 C32 101.0(2)
C33 P3 C32 97.9(2)
C31 P3 W2 117.85(16)
C33 P3 W2 114.60(15)
C32 P3 W2 121.00(17)
C42 P4 C41 101.4(2)
C42 P4 C43 99.4(2)
C41 P4 C43 100.4(2)
C42 P4 W2 118.80(17)
C41 P4 W2 122.11(17)
C43 P4 W2 111.07(17)
C53 P5 C52 96.4(2)
C53 P5 C51 102.6(2)
C52 P5 C51 99.3(2)
C53 P5 W2 114.62(17)
C52 P5 W2 124.96(17)
C51 P5 W2 115.21(17)
C62 P6 C1 102.0(2)
C62 P6 C61 99.0(2)
C1 P6 C61 99.9(2)
C62 P6 W2 113.50(16)
C1 P6 W2 119.85(15)
C61 P6 W2 119.26(17)
P6 C1 Si2 122.9(3)
P6 C1 H101 106(2)
Si2 C1 H101 106(2)
P6 C1 H102 111(3)
Si2 C1 H102 105(3)
H101 C1 H102 103(3)
C7 C2 C3 116.6(4)
C7 C2 Si2 122.4(3)
C3 C2 Si2 120.9(3)
C4 C3 C2 121.9(5)
C4 C3 H3A 119.1
C2 C3 H3A 119.1
C5 C4 C3 119.6(5)
C5 C4 H4A 120.2
C3 C4 H4A 120.2
C4 C5 C6 120.0(5)
C4 C5 H5A 120.0
C6 C5 H5A 120.0
C7 C6 C5 119.4(5)
C7 C6 H6A 120.3
C5 C6 H6A 120.3
C6 C7 C2 122.4(4)
C6 C7 H7A 118.8
C2 C7 H7A 118.8
P1 C11 H11A 109.5
P1 C11 H11B 109.5
H11A C11 H11B 109.5
P1 C11 H11C 109.5
H11A C11 H11C 109.5
H11B C11 H11C 109.5
P1 C12 H12A 109.5
P1 C12 H12B 109.5
H12A C12 H12B 109.5
P1 C12 H12C 109.5
H12A C12 H12C 109.5
H12B C12 H12C 109.5
P1 C13 H13A 109.5
P1 C13 H13B 109.5
H13A C13 H13B 109.5
P1 C13 H13C 109.5
H13A C13 H13C 109.5
H13B C13 H13C 109.5
C15 C14 C19 115.6(4)
C15 C14 Si3 119.8(4)
C19 C14 Si3 124.6(3)
C16 C15 C14 123.2(5)
C16 C15 H15A 118.4
C14 C15 H15A 118.4
C17 C16 C15 119.7(5)
C17 C16 H16A 120.1
C15 C16 H16A 120.1
C16 C17 C18 119.0(5)
C16 C17 H17A 120.5
C18 C17 H17A 120.5
C19 C18 C17 120.3(5)
C19 C18 H18A 119.9
C17 C18 H18A 119.9
C18 C19 C14 122.3(5)
C18 C19 H19A 118.9
C14 C19 H19A 118.9
P2 C21 H21A 109.5
P2 C21 H21B 109.5
H21A C21 H21B 109.5
P2 C21 H21C 109.5
H21A C21 H21C 109.5
H21B C21 H21C 109.5
P2 C22 H22A 109.5
P2 C22 H22B 109.5
H22A C22 H22B 109.5
P2 C22 H22C 109.5
H22A C22 H22C 109.5
H22B C22 H22C 109.5
P2 C23 H23A 109.5
P2 C23 H23B 109.5
H23A C23 H23B 109.5
P2 C23 H23C 109.5
H23A C23 H23C 109.5
H23B C23 H23C 109.5
P3 C31 H31A 109.5
P3 C31 H31B 109.5
H31A C31 H31B 109.5
P3 C31 H31C 109.5
H31A C31 H31C 109.5
H31B C31 H31C 109.5
P3 C32 H32A 109.5
P3 C32 H32B 109.5
H32A C32 H32B 109.5
P3 C32 H32C 109.5
H32A C32 H32C 109.5
H32B C32 H32C 109.5
P3 C33 H33A 109.5
P3 C33 H33B 109.5
H33A C33 H33B 109.5
P3 C33 H33C 109.5
H33A C33 H33C 109.5
H33B C33 H33C 109.5
P4 C41 H41A 109.5
P4 C41 H41B 109.5
H41A C41 H41B 109.5
P4 C41 H41C 109.5
H41A C41 H41C 109.5
H41B C41 H41C 109.5
P4 C42 H42A 109.5
P4 C42 H42B 109.5
H42A C42 H42B 109.5
P4 C42 H42C 109.5
H42A C42 H42C 109.5
H42B C42 H42C 109.5
P4 C43 H43A 109.5
P4 C43 H43B 109.5
H43A C43 H43B 109.5
P4 C43 H43C 109.5
H43A C43 H43C 109.5
H43B C43 H43C 109.5
P5 C51 H51A 109.5
P5 C51 H51B 109.5
H51A C51 H51B 109.5
P5 C51 H51C 109.5
H51A C51 H51C 109.5
H51B C51 H51C 109.5
P5 C52 H52A 109.5
P5 C52 H52B 109.5
H52A C52 H52B 109.5
P5 C52 H52C 109.5
H52A C52 H52C 109.5
H52B C52 H52C 109.5
P5 C53 H53A 109.5
P5 C53 H53B 109.5
H53A C53 H53B 109.5
P5 C53 H53C 109.5
H53A C53 H53C 109.5
H53B C53 H53C 109.5
P6 C61 H61A 109.5
P6 C61 H61B 109.5
H61A C61 H61B 109.5
P6 C61 H61C 109.5
H61A C61 H61C 109.5
H61B C61 H61C 109.5
P6 C62 H62A 109.5
P6 C62 H62B 109.5
H62A C62 H62B 109.5
P6 C62 H62C 109.5
H62A C62 H62C 109.5
H62B C62 H62C 109.5
C82 C81 C86 115.9(5)
C82 C81 Si3 122.6(4)
C86 C81 Si3 121.5(4)
C81 C82 C83 122.8(5)
C81 C82 H82A 118.6
C83 C82 H82A 118.6
C84 C83 C82 120.5(6)
C84 C83 H83A 119.8
C82 C83 H83A 119.8
C83 C84 C85 118.5(6)
C83 C84 H84A 120.7
C85 C84 H84A 120.7
C84 C85 C86 121.7(6)
C84 C85 H85A 119.1
C86 C85 H85A 119.1
C81 C86 C85 120.6(6)
C81 C86 H86A 119.7
C85 C86 H86A 119.7
C72 C71 H71A 109.5
C72 C71 H71B 109.5
H71A C71 H71B 109.5
C72 C71 H71C 109.5
H71A C71 H71C 109.5
H71B C71 H71C 109.5
C71 C72 C73 97.5(11)
C71 C72 H72A 112.3
C73 C72 H72A 112.3
C71 C72 H72B 112.3
C73 C72 H72B 112.3
H72A C72 H72B 109.9
C74 C73 C72 97.7(9)
C74 C73 H73A 112.2
C72 C73 H73A 112.2
C74 C73 H73B 112.2
C72 C73 H73B 112.2
H73A C73 H73B 109.8
C73 C74 C75 101.0(11)
C73 C74 H74A 111.6
C75 C74 H74A 111.6
C73 C74 H74B 111.6
C75 C74 H74B 111.6
H74A C74 H74B 109.4
C74 C75 H75A 109.5
C74 C75 H75B 109.5
H75A C75 H75B 109.5
C74 C75 H75C 109.5
H75A C75 H75C 109.5
H75B C75 H75C 109.5

loop_
_geom_bond_atom_site_label_1
_geom_bond_atom_site_label_2
_geom_bond_distance
W1 Si1 2.2813(13)
W1 P2 2.4581(12)
W1 P1 2.4877(12)
W1 Si2 2.5353(12)
W1 Si3 2.5749(14)
W1 H1 1.57(4)
W1 H2 1.45(3)
W1 H3 1.52(4)
W2 Si1 2.3651(13)
W2 P3 2.4394(12)
W2 P4 2.5042(13)
W2 P5 2.5205(13)
W2 P6 2.5509(12)
W2 H4 1.52(4)
W2 H5 1.51(4)
W2 H6 1.58(5)
Si1 H1 1.68(4)
Si1 H6 1.69(5)
Si2 C2 1.906(5)
Si2 C1 1.947(5)
Si2 H21 1.45(4)
Si3 C81 1.911(5)
Si3 C14 1.917(5)
Si3 H31 1.45(4)
P1 C12 1.819(5)
P1 C13 1.823(5)
P1 C11 1.833(5)
P2 C23 1.823(5)
P2 C22 1.823(4)
P2 C21 1.837(5)
P3 C31 1.823(5)
P3 C33 1.831(4)
P3 C32 1.835(4)
P4 C42 1.825(5)
P4 C41 1.828(5)
P4 C43 1.829(5)
P5 C53 1.829(5)
P5 C52 1.832(5)
P5 C51 1.834(5)
P6 C62 1.823(4)
P6 C1 1.826(5)
P6 C61 1.840(5)
C1 H101 1.00(4)
C1 H102 1.02(5)
C2 C7 1.398(6)
C2 C3 1.398(6)
C3 C4 1.391(6)
C3 H3A 0.9500
C4 C5 1.377(7)
C4 H4A 0.9500
C5 C6 1.398(7)
C5 H5A 0.9500
C6 C7 1.373(6)
C6 H6A 0.9500
C7 H7A 0.9500
C11 H11A 0.9800
C11 H11B 0.9800
C11 H11C 0.9800
C12 H12A 0.9800
C12 H12B 0.9800
C12 H12C 0.9800
C13 H13A 0.9800
C13 H13B 0.9800
C13 H13C 0.9800
C14 C15 1.392(6)
C14 C19 1.398(6)
C15 C16 1.389(6)
C15 H15A 0.9500
C16 C17 1.378(7)
C16 H16A 0.9500
C17 C18 1.389(7)
C17 H17A 0.9500
C18 C19 1.387(6)
C18 H18A 0.9500
C19 H19A 0.9500
C21 H21A 0.9800
C21 H21B 0.9800
C21 H21C 0.9800
C22 H22A 0.9800
C22 H22B 0.9800
C22 H22C 0.9800
C23 H23A 0.9800
C23 H23B 0.9800
C23 H23C 0.9800
C31 H31A 0.9800
C31 H31B 0.9800
C31 H31C 0.9800
C32 H32A 0.9800
C32 H32B 0.9800
C32 H32C 0.9800
C33 H33A 0.9800
C33 H33B 0.9800
C33 H33C 0.9800
C41 H41A 0.9800
C41 H41B 0.9800
C41 H41C 0.9800
C42 H42A 0.9800
C42 H42B 0.9800
C42 H42C 0.9800
C43 H43A 0.9800
C43 H43B 0.9800
C43 H43C 0.9800
C51 H51A 0.9800
C51 H51B 0.9800
C51 H51C 0.9800
C52 H52A 0.9800
C52 H52B 0.9800
C52 H52C 0.9800
C53 H53A 0.9800
C53 H53B 0.9800
C53 H53C 0.9800
C61 H61A 0.9800
C61 H61B 0.9800
C61 H61C 0.9800
C62 H62A 0.9800
C62 H62B 0.9800
C62 H62C 0.9800
C81 C82 1.386(7)
C81 C86 1.404(6)
C82 C83 1.402(7)
C82 H82A 0.9500
C83 C84 1.362(8)
C83 H83A 0.9500
C84 C85 1.369(8)
C84 H84A 0.9500
C85 C86 1.408(8)
C85 H85A 0.9500
C86 H86A 0.9500
C71 C72 1.554(9)
C71 H71A 0.9800
C71 H71B 0.9800
C71 H71C 0.9800
C72 C73 1.559(8)
C72 H72A 0.9900
C72 H72B 0.9900
C73 C74 1.555(9)
C73 H73A 0.9900
C73 H73B 0.9900
C74 C75 1.562(8)
C74 H74A 0.9900
C74 H74B 0.9900
C75 H75A 0.9800
C75 H75B 0.9800
C75 H75C 0.9800
